data_4313783
loop_
_publ_author_name
'Chung-Hung Hsieh'
'I-Jui Hsu'
'Chien-Ming Lee'
'Shyue-Chu Ke'
'Tze-Yuan Wang'
'Gene-Hsiang Lee'
'Yu Wang'
'Jin-Ming Chen'
'Jyh-Fu Lee'
'Wen-Feng Liaw'

_publ_section_title
;
 Nickel Complexes of
 o-Amidochalcogenophenolate(2-)/o-Iminochalcogenobenzosemiquinonate(1-)
 \p-Radical: Synthesis, Structures, Electron Spin Resonance, and X-ray
 Absorption Spectroscopic Evidence
;
_journal_name_full 'Inorganic Chemistry'
_journal_page_first 3925
_journal_page_last 3933
_journal_paper_doi 10.1021/ic034211r
_journal_volume 42
_journal_year 2003
_chemical_formula_sum 'C48 H40 N3 Ni P2 Se2'
_chemical_formula_weight 937.40
_chemical_name_systematic
; 
 ? 
;
_space_group_IT_number 15
_symmetry_cell_setting monoclinic
_symmetry_space_group_name_Hall '-C 2yc'
_symmetry_space_group_name_H-M 'C 1 2/c 1'
_atom_sites_solution_hydrogens geom
_atom_sites_solution_primary direct
_atom_sites_solution_secondary difmap
_audit_creation_method SHELXL-97
_cell_angle_alpha 90.00
_cell_angle_beta 99.485(2)
_cell_angle_gamma 90.00
_cell_formula_units_Z 4
_cell_length_a 18.1779(12)
_cell_length_b 11.3673(8)
_cell_length_c 20.4646(14)
_cell_measurement_temperature 293(2)
_cell_volume 4170.9(5)
_computing_structure_refinement 'SHELXL-97 (Sheldrick, 1997)'
_computing_structure_solution 'SHELXS-97 (Sheldrick, 1990)'
_diffrn_ambient_temperature 293(2)
_diffrn_measured_fraction_theta_full 0.990
_diffrn_measured_fraction_theta_max 0.990
_diffrn_radiation_monochromator graphite
_diffrn_radiation_source 'fine-focus sealed tube'
_diffrn_radiation_type MoK\a
_diffrn_radiation_wavelength 0.71073
_diffrn_reflns_av_R_equivalents 0.0250
_diffrn_reflns_av_sigmaI/netI 0.0748
_diffrn_reflns_limit_h_max 16
_diffrn_reflns_limit_h_min -23
_diffrn_reflns_limit_k_max 14
_diffrn_reflns_limit_k_min -14
_diffrn_reflns_limit_l_max 26
_diffrn_reflns_limit_l_min -23
_diffrn_reflns_number 12999
_diffrn_reflns_theta_full 27.52
_diffrn_reflns_theta_max 27.52
_diffrn_reflns_theta_min 2.02
_exptl_absorpt_coefficient_mu 2.325
_exptl_crystal_colour dark-green
_exptl_crystal_density_diffrn 1.493
_exptl_crystal_density_method 'not measured'
_exptl_crystal_description chunky
_exptl_crystal_F_000 1900
_exptl_crystal_size_max 0.42
_exptl_crystal_size_mid 0.32
_exptl_crystal_size_min 0.30
_refine_diff_density_max 1.006
_refine_diff_density_min -0.509
_refine_diff_density_rms 0.056
_refine_ls_extinction_method none
_refine_ls_goodness_of_fit_ref 1.048
_refine_ls_hydrogen_treatment mixed
_refine_ls_matrix_type full
_refine_ls_number_parameters 255
_refine_ls_number_reflns 4747
_refine_ls_number_restraints 0
_refine_ls_restrained_S_all 1.048
_refine_ls_R_factor_all 0.0812
_refine_ls_R_factor_gt 0.0398
_refine_ls_shift/su_max 0.000
_refine_ls_shift/su_mean 0.000
_refine_ls_structure_factor_coef Fsqd
_refine_ls_weighting_details 'calc w=1/[\s^2^(Fo^2^)+(0.0010P)^2^+0.0000P] where P=(Fo^2^+2Fc^2^)/3'
_refine_ls_weighting_scheme calc
_refine_ls_wR_factor_gt 0.0455
_refine_ls_wR_factor_ref 0.0472
_reflns_number_gt 2329
_reflns_number_total 4747
_reflns_threshold_expression >2sigma(I)
_cod_data_source_file ic034211rsi20030225_095102.cif
_cod_data_source_block liaw085m
_cod_depositor_comments
;
The following automatic conversions were performed:

'_symmetry_cell_setting' value 'Monoclinic' changed to 'monoclinic'
according to the built-in table from CIF Core dictionary named
'cif_core.dic' version 2.4.1 from 2010-06-29.

Automatic conversion script
Id: cif_fix_values 1646 2011-03-28 12:23:43Z adriana 
;
_cod_database_code 4313783

loop_
_symmetry_equiv_pos_as_xyz
'x, y, z'
'-x, y, -z+1/2'
'x+1/2, y+1/2, z'
'-x+1/2, y+1/2, -z+1/2'
'-x, -y, -z'
'x, -y, z-1/2'
'-x+1/2, -y+1/2, -z'
'x+1/2, -y+1/2, z-1/2'

loop_
_atom_site_label
_atom_site_type_symbol
_atom_site_fract_x
_atom_site_fract_y
_atom_site_fract_z
_atom_site_U_iso_or_equiv
_atom_site_adp_type
_atom_site_occupancy
_atom_site_symmetry_multiplicity
_atom_site_calc_flag
_atom_site_refinement_flags
_atom_site_disorder_assembly
_atom_site_disorder_group
Ni Ni 0.2500 0.2500 0.5000 0.06105(19) Uani 1 2 d S . .
Se1 Se 0.17701(2) 0.41084(3) 0.466853(18) 0.07314(14) Uani 1 1 d . . .
N1 N 0.21171(14) 0.2501(2) 0.57646(12) 0.0669(8) Uani 1 1 d . . .
H1A H 0.2282 0.1982 0.6058 0.080 Uiso 1 1 calc R . .
C1 C 0.1583(2) 0.3268(3) 0.5909(2) 0.0632(10) Uani 1 1 d . . .
C2 C 0.1252(2) 0.3214(3) 0.6487(2) 0.0803(12) Uani 1 1 d . . .
H2 H 0.1397 0.2629 0.6800 0.096 Uiso 1 1 calc R . .
C3 C 0.0717(2) 0.4020(4) 0.6592(2) 0.0972(14) Uani 1 1 d . . .
H3 H 0.0502 0.3971 0.6973 0.117 Uiso 1 1 calc R . .
C4 C 0.0499(2) 0.4896(4) 0.6139(3) 0.0993(16) Uani 1 1 d . . .
H4 H 0.0145 0.5446 0.6217 0.119 Uiso 1 1 calc R . .
C5 C 0.0807(2) 0.4956(3) 0.5569(2) 0.0820(12) Uani 1 1 d . . .
H5 H 0.0655 0.5548 0.5262 0.098 Uiso 1 1 calc R . .
C6 C 0.13404(18) 0.4148(3) 0.54417(16) 0.0607(10) Uani 1 1 d . . .
C7 C 0.49591(15) 0.4268(2) 0.62322(12) 0.0365(7) Uani 1 1 d . . .
C8 C 0.56530(17) 0.4760(2) 0.62140(14) 0.0510(8) Uani 1 1 d . . .
H8 H 0.5862 0.5271 0.6548 0.061 Uiso 1 1 calc R . .
C9 C 0.60372(17) 0.4498(3) 0.57042(16) 0.0668(10) Uani 1 1 d . . .
H9 H 0.6501 0.4837 0.5694 0.080 Uiso 1 1 calc R . .
C10 C 0.5734(2) 0.3735(3) 0.52128(15) 0.0664(10) Uani 1 1 d . . .
H10 H 0.5998 0.3544 0.4875 0.080 Uiso 1 1 calc R . .
C11 C 0.5047(2) 0.3257(3) 0.52173(15) 0.0620(10) Uani 1 1 d . . .
H11 H 0.4842 0.2749 0.4880 0.074 Uiso 1 1 calc R . .
C12 C 0.46561(16) 0.3527(2) 0.57225(14) 0.0509(8) Uani 1 1 d . . .
H12 H 0.4185 0.3207 0.5719 0.061 Uiso 1 1 calc R . .
C13 C 0.39278(17) 0.3454(2) 0.70760(13) 0.0425(8) Uani 1 1 d . . .
C14 C 0.41651(17) 0.2312(3) 0.70037(14) 0.0624(9) Uani 1 1 d . . .
H14 H 0.4572 0.2178 0.6791 0.075 Uiso 1 1 calc R . .
C15 C 0.3812(2) 0.1368(3) 0.72394(18) 0.0918(14) Uani 1 1 d . . .
H15 H 0.3975 0.0607 0.7180 0.110 Uiso 1 1 calc R . .
C16 C 0.3227(3) 0.1553(4) 0.7558(2) 0.0980(16) Uani 1 1 d . . .
H16 H 0.3002 0.0918 0.7733 0.118 Uiso 1 1 calc R . .
C17 C 0.2961(2) 0.2676(4) 0.76259(17) 0.0870(13) Uani 1 1 d . . .
H17 H 0.2545 0.2795 0.7828 0.104 Uiso 1 1 calc R . .
C18 C 0.33193(18) 0.3626(3) 0.73897(14) 0.0612(10) Uani 1 1 d . . .
H18 H 0.3148 0.4385 0.7443 0.073 Uiso 1 1 calc R . .
C19 C 0.38401(14) 0.5840(2) 0.65436(11) 0.0340(7) Uani 1 1 d . . .
C20 C 0.40882(16) 0.6990(2) 0.66069(13) 0.0520(9) Uani 1 1 d . . .
H20 H 0.4549 0.7156 0.6862 0.062 Uiso 1 1 calc R . .
C21 C 0.36586(17) 0.7896(2) 0.62955(14) 0.0567(9) Uani 1 1 d . . .
H21 H 0.3834 0.8666 0.6334 0.068 Uiso 1 1 calc R . .
C22 C 0.29691(17) 0.7654(3) 0.59267(13) 0.0535(9) Uani 1 1 d . . .
H22 H 0.2678 0.8262 0.5719 0.064 Uiso 1 1 calc R . .
C23 C 0.27126(16) 0.6522(3) 0.58666(13) 0.0534(9) Uani 1 1 d . . .
H23 H 0.2243 0.6364 0.5625 0.064 Uiso 1 1 calc R . .
C24 C 0.31486(15) 0.5610(2) 0.61641(12) 0.0460(8) Uani 1 1 d . . .
H24 H 0.2978 0.4839 0.6110 0.055 Uiso 1 1 calc R . .
N2 N 0.5000 0.5230(2) 0.7500 0.0395(8) Uani 1 2 d S . .
P1 P 0.44643(4) 0.46891(6) 0.68797(4) 0.0387(2) Uani 1 1 d . . .

loop_
_atom_site_aniso_label
_atom_site_aniso_U_11
_atom_site_aniso_U_22
_atom_site_aniso_U_33
_atom_site_aniso_U_23
_atom_site_aniso_U_13
_atom_site_aniso_U_12
Ni 0.0668(5) 0.0457(4) 0.0646(5) -0.0011(3) -0.0070(4) -0.0018(3)
Se1 0.0830(3) 0.0505(2) 0.0783(3) 0.0019(2) -0.0092(2) 0.0057(2)
N1 0.076(2) 0.0511(17) 0.068(2) -0.0021(15) -0.0053(16) 0.0052(16)
C1 0.060(3) 0.057(3) 0.067(3) -0.011(2) -0.005(2) -0.016(2)
C2 0.077(3) 0.077(3) 0.083(3) -0.013(2) 0.006(3) -0.020(2)
C3 0.071(3) 0.105(4) 0.116(4) -0.040(3) 0.017(3) -0.026(3)
C4 0.065(3) 0.092(4) 0.137(5) -0.043(3) 0.005(3) 0.004(3)
C5 0.063(3) 0.073(3) 0.102(4) -0.019(3) -0.010(3) 0.000(2)
C6 0.052(2) 0.052(2) 0.072(3) -0.016(2) -0.009(2) -0.0076(19)
C7 0.039(2) 0.0398(18) 0.0310(18) 0.0067(14) 0.0048(15) -0.0006(15)
C8 0.052(2) 0.064(2) 0.038(2) -0.0019(16) 0.0104(17) -0.0027(18)
C9 0.056(3) 0.086(3) 0.061(3) 0.006(2) 0.017(2) -0.007(2)
C10 0.078(3) 0.079(3) 0.049(2) 0.005(2) 0.029(2) 0.017(2)
C11 0.080(3) 0.063(2) 0.044(2) -0.0106(18) 0.014(2) -0.002(2)
C12 0.054(2) 0.060(2) 0.040(2) -0.0018(17) 0.0097(18) -0.0042(17)
C13 0.047(2) 0.0455(19) 0.0333(19) 0.0039(15) 0.0019(15) -0.0031(16)
C14 0.081(3) 0.056(2) 0.051(2) 0.0052(19) 0.0142(19) -0.009(2)
C15 0.137(4) 0.057(3) 0.083(3) 0.017(2) 0.021(3) -0.030(3)
C16 0.116(4) 0.101(4) 0.076(3) 0.024(3) 0.012(3) -0.056(3)
C17 0.066(3) 0.133(4) 0.065(3) 0.022(3) 0.019(2) -0.024(3)
C18 0.054(3) 0.076(3) 0.055(2) 0.0112(19) 0.0136(19) -0.008(2)
C19 0.0350(19) 0.0415(17) 0.0255(16) -0.0023(14) 0.0056(13) -0.0031(15)
C20 0.049(2) 0.050(2) 0.052(2) -0.0010(17) -0.0036(16) 0.0002(17)
C21 0.064(3) 0.042(2) 0.061(2) -0.0005(17) 0.0013(19) 0.0016(17)
C22 0.057(2) 0.052(2) 0.050(2) 0.0054(17) 0.0049(18) 0.0146(18)
C23 0.043(2) 0.067(2) 0.047(2) 0.0021(18) -0.0023(16) 0.0039(19)
C24 0.046(2) 0.0460(19) 0.044(2) 0.0013(15) 0.0023(16) -0.0027(16)
N2 0.042(2) 0.045(2) 0.0276(19) 0.000 -0.0041(16) 0.000
P1 0.0408(5) 0.0407(5) 0.0337(5) 0.0020(4) 0.0037(4) -0.0011(4)

loop_
_atom_type_symbol
_atom_type_description
_atom_type_scat_dispersion_real
_atom_type_scat_dispersion_imag
_atom_type_scat_source
C C 0.0033 0.0016 'International Tables Vol C Tables 4.2.6.8 and 6.1.1.4'
H H 0.0000 0.0000 'International Tables Vol C Tables 4.2.6.8 and 6.1.1.4'
N N 0.0061 0.0033 'International Tables Vol C Tables 4.2.6.8 and 6.1.1.4'
P P 0.1023 0.0942 'International Tables Vol C Tables 4.2.6.8 and 6.1.1.4'
Se Se -0.0929 2.2259 'International Tables Vol C Tables 4.2.6.8 and 6.1.1.4'
Ni Ni 0.3393 1.1124 'International Tables Vol C Tables 4.2.6.8 and 6.1.1.4'

loop_
_geom_angle_atom_site_label_1
_geom_angle_atom_site_label_2
_geom_angle_atom_site_label_3
_geom_angle
_geom_angle_site_symmetry_1
_geom_angle_site_symmetry_3
_geom_angle_publ_flag
N1 Ni N1 180.0 7_556 . ?
N1 Ni Se1 91.76(8) 7_556 . ?
N1 Ni Se1 88.24(8) . . ?
N1 Ni Se1 88.24(8) 7_556 7_556 ?
N1 Ni Se1 91.76(8) . 7_556 ?
Se1 Ni Se1 180.000(18) . 7_556 ?
C6 Se1 Ni 94.04(12) . . ?
C1 N1 Ni 124.8(2) . . ?
N1 C1 C6 117.4(4) . . ?
N1 C1 C2 124.4(4) . . ?
C6 C1 C2 118.1(4) . . ?
C3 C2 C1 120.6(4) . . ?
C4 C3 C2 120.7(5) . . ?
C3 C4 C5 119.7(5) . . ?
C4 C5 C6 121.3(4) . . ?
C5 C6 C1 119.6(4) . . ?
C5 C6 Se1 125.0(3) . . ?
C1 C6 Se1 115.4(3) . . ?
C12 C7 C8 118.5(3) . . ?
C12 C7 P1 122.4(2) . . ?
C8 C7 P1 118.9(2) . . ?
C9 C8 C7 120.6(3) . . ?
C10 C9 C8 119.9(3) . . ?
C11 C10 C9 120.3(3) . . ?
C10 C11 C12 120.1(3) . . ?
C11 C12 C7 120.6(3) . . ?
C18 C13 C14 118.0(3) . . ?
C18 C13 P1 120.0(2) . . ?
C14 C13 P1 121.4(3) . . ?
C15 C14 C13 121.4(3) . . ?
C16 C15 C14 119.8(4) . . ?
C15 C16 C17 120.6(4) . . ?
C16 C17 C18 119.5(4) . . ?
C13 C18 C17 120.6(3) . . ?
C20 C19 C24 118.8(2) . . ?
C20 C19 P1 118.6(2) . . ?
C24 C19 P1 122.3(2) . . ?
C19 C20 C21 120.7(3) . . ?
C22 C21 C20 119.7(3) . . ?
C23 C22 C21 120.2(3) . . ?
C22 C23 C24 120.2(3) . . ?
C23 C24 C19 120.3(3) . . ?
P1 N2 P1 134.55(18) . 2_656 ?
N2 P1 C7 112.26(10) . . ?
N2 P1 C13 114.08(11) . . ?
C7 P1 C13 108.40(14) . . ?
N2 P1 C19 106.85(12) . . ?
C7 P1 C19 105.98(11) . . ?
C13 P1 C19 108.92(13) . . ?

loop_
_geom_bond_atom_site_label_1
_geom_bond_atom_site_label_2
_geom_bond_distance
_geom_bond_site_symmetry_2
_geom_bond_publ_flag
Ni N1 1.814(3) 7_556 ?
Ni N1 1.814(3) . ?
Ni Se1 2.2949(3) . ?
Ni Se1 2.2949(3) 7_556 ?
Se1 C6 1.877(3) . ?
N1 C1 1.373(4) . ?
C1 C6 1.403(4) . ?
C1 C2 1.415(4) . ?
C2 C3 1.378(4) . ?
C3 C4 1.373(5) . ?
C4 C5 1.376(4) . ?
C5 C6 1.391(4) . ?
C7 C12 1.383(3) . ?
C7 C8 1.386(3) . ?
C7 P1 1.785(3) . ?
C8 C9 1.380(4) . ?
C9 C10 1.372(4) . ?
C10 C11 1.363(4) . ?
C11 C12 1.382(4) . ?
C13 C18 1.381(4) . ?
C13 C14 1.384(3) . ?
C13 P1 1.792(3) . ?
C14 C15 1.377(4) . ?
C15 C16 1.351(5) . ?
C16 C17 1.380(5) . ?
C17 C18 1.388(4) . ?
C19 C20 1.382(3) . ?
C19 C24 1.389(3) . ?
C19 P1 1.793(2) . ?
C20 C21 1.384(3) . ?
C21 C22 1.380(3) . ?
C22 C23 1.368(3) . ?
C23 C24 1.384(3) . ?
N2 P1 1.5905(12) . ?
N2 P1 1.5905(12) 2_656 ?
